data_4320540
loop_
_publ_author_name
'Ponnaiyan Ayyappan'
'Owen R. Evans'
'Bruce M. Foxman'
'Kraig A. Wheeler'
'Timothy H. Warren'
'Wenbin Lin'

_publ_section_title
;
 New Open Frameworks Based on Metal Pyridylphosphonates
;
_journal_name_full 'Inorganic Chemistry'
_journal_page_first 5954
_journal_page_last 5961
_journal_paper_doi 10.1021/ic010609g
_journal_volume 40
_journal_year 2001
_chemical_formula_sum 'C10 H10 Cd N2 O6 P2'
_chemical_formula_weight 428.54
_chemical_name_systematic
;
   ?
;
_space_group_IT_number 14
_symmetry_cell_setting monoclinic
_symmetry_space_group_name_Hall '-P 2ybc'
_symmetry_space_group_name_H-M 'P 1 21/c 1'
_atom_sites_solution_hydrogens geom
_atom_sites_solution_primary direct
_atom_sites_solution_secondary difmap
_audit_creation_method SHELXL-97
_cell_angle_alpha 90.00
_cell_angle_beta 91.77(3)
_cell_angle_gamma 90.00
_cell_formula_units_Z 4
_cell_length_a 8.3444(17)
_cell_length_b 10.589(2)
_cell_length_c 14.384(3)
_cell_measurement_temperature 293(2)
_cell_volume 1270.3(4)
_computing_structure_refinement 'SHELXL-97 (Sheldrick, 1997)'
_computing_structure_solution 'SHELXS-97 (Sheldrick, 1990)'
_diffrn_ambient_temperature 293(2)
_diffrn_measured_fraction_theta_full 1.000
_diffrn_measured_fraction_theta_max 1.000
_diffrn_radiation_monochromator graphite
_diffrn_radiation_source 'fine-focus sealed tube'
_diffrn_radiation_type MoK\a
_diffrn_radiation_wavelength 0.71073
_diffrn_reflns_av_R_equivalents 0.0000
_diffrn_reflns_av_sigmaI/netI 0.0174
_diffrn_reflns_limit_h_max 11
_diffrn_reflns_limit_h_min 0
_diffrn_reflns_limit_k_max 15
_diffrn_reflns_limit_k_min 0
_diffrn_reflns_limit_l_max 20
_diffrn_reflns_limit_l_min -20
_diffrn_reflns_number 3850
_diffrn_reflns_theta_full 30.41
_diffrn_reflns_theta_max 30.41
_diffrn_reflns_theta_min 2.39
_exptl_absorpt_coefficient_mu 2.001
_exptl_crystal_density_diffrn 2.241
_exptl_crystal_density_method 'not measured'
_exptl_crystal_F_000 840
_refine_diff_density_max 1.006
_refine_diff_density_min -1.665
_refine_diff_density_rms 0.152
_refine_ls_extinction_method none
_refine_ls_goodness_of_fit_ref 1.316
_refine_ls_hydrogen_treatment mixed
_refine_ls_matrix_type full
_refine_ls_number_parameters 190
_refine_ls_number_reflns 3850
_refine_ls_number_restraints 0
_refine_ls_restrained_S_all 1.316
_refine_ls_R_factor_all 0.0368
_refine_ls_R_factor_gt 0.0311
_refine_ls_shift/su_max 0.001
_refine_ls_shift/su_mean 0.000
_refine_ls_structure_factor_coef Fsqd
_refine_ls_weighting_details 'calc w=1/[\s^2^(Fo^2^)+(0.0635P)^2^+0.0000P] where P=(Fo^2^+2Fc^2^)/3'
_refine_ls_weighting_scheme calc
_refine_ls_wR_factor_gt 0.1026
_refine_ls_wR_factor_ref 0.1054
_reflns_number_gt 3401
_reflns_number_total 3850
_reflns_threshold_expression >2sigma(I)
_cod_data_source_file ic010609g_5.cif
_cod_data_source_block compound5
_cod_original_cell_volume 1270.4(4)
_cod_database_code 4320540

loop_
_symmetry_equiv_pos_as_xyz
'x, y, z'
'-x, y+1/2, -z+1/2'
'-x, -y, -z'
'x, -y-1/2, z-1/2'

loop_
_atom_site_label
_atom_site_type_symbol
_atom_site_fract_x
_atom_site_fract_y
_atom_site_fract_z
_atom_site_U_iso_or_equiv
_atom_site_adp_type
_atom_site_occupancy
_atom_site_symmetry_multiplicity
_atom_site_calc_flag
_atom_site_refinement_flags
_atom_site_disorder_assembly
_atom_site_disorder_group
Cd1 Cd 0.24047(2) 0.504014(12) 0.247078(9) 0.01440(8) Uani 1 1 d . . .
P1 P 0.37217(6) 0.31123(5) 0.70143(4) 0.01411(12) Uani 1 1 d . . .
P2 P 0.11620(6) 0.68399(5) -0.21341(4) 0.01380(12) Uani 1 1 d . . .
O1 O 0.52876(19) 0.35883(15) 0.74302(12) 0.0209(3) Uani 1 1 d . . .
O2 O 0.3629(2) 0.17045(14) 0.69215(12) 0.0223(3) Uani 1 1 d . . .
O3 O 0.2326(2) 0.36780(18) 0.75988(12) 0.0214(4) Uani 1 1 d . . .
O4 O 0.07599(19) 0.82349(14) -0.21012(11) 0.0184(3) Uani 1 1 d . . .
O5 O -0.0070(2) 0.60126(15) -0.25862(11) 0.0212(3) Uani 1 1 d . . .
O6 O 0.2787(2) 0.66398(17) -0.26369(13) 0.0214(3) Uani 1 1 d . . .
N1 N 0.2954(2) 0.45220(19) 0.40051(13) 0.0187(4) Uani 1 1 d . . .
N2 N 0.1982(2) 0.56655(19) 0.09321(13) 0.0187(4) Uani 1 1 d . . .
C1 C 0.4098(3) 0.3686(2) 0.42395(16) 0.0231(5) Uani 1 1 d . . .
H1 H 0.4739 0.3374 0.3774 0.028 Uiso 1 1 calc R . .
C2 C 0.4375(3) 0.3263(2) 0.51415(16) 0.0233(5) Uani 1 1 d . . .
H2 H 0.5180 0.2678 0.5276 0.028 Uiso 1 1 calc R . .
C3 C 0.3420(3) 0.3732(2) 0.58498(15) 0.0163(4) Uani 1 1 d . . .
C4 C 0.2258(3) 0.4624(2) 0.56109(15) 0.0199(4) Uani 1 1 d . . .
H4 H 0.1621 0.4975 0.6063 0.024 Uiso 1 1 calc R . .
C5 C 0.2063(4) 0.4984(2) 0.4683(2) 0.0236(6) Uani 1 1 d . . .
H5 H 0.1275 0.5574 0.4528 0.028 Uiso 1 1 calc R . .
C6 C 0.2939(3) 0.5233(3) 0.0274(2) 0.0232(5) Uani 1 1 d . . .
H6 H 0.3772 0.4693 0.0453 0.028 Uiso 1 1 calc R . .
C7 C 0.2757(3) 0.5546(2) -0.06611(15) 0.0209(4) Uani 1 1 d . . .
H7 H 0.3451 0.5221 -0.1094 0.025 Uiso 1 1 calc R . .
C8 C 0.1515(3) 0.6353(2) -0.09377(14) 0.0160(4) Uani 1 1 d . . .
C9 C 0.0485(3) 0.6778(2) -0.02518(16) 0.0223(4) Uani 1 1 d . . .
H9 H -0.0380 0.7298 -0.0411 0.027 Uiso 1 1 calc R . .
C10 C 0.0769(3) 0.6417(2) 0.06662(16) 0.0226(5) Uani 1 1 d . . .
H10 H 0.0084 0.6712 0.1116 0.027 Uiso 1 1 calc R . .

loop_
_atom_site_aniso_label
_atom_site_aniso_U_11
_atom_site_aniso_U_22
_atom_site_aniso_U_33
_atom_site_aniso_U_23
_atom_site_aniso_U_13
_atom_site_aniso_U_12
Cd1 0.01775(12) 0.01478(12) 0.01054(12) 0.00065(4) -0.00169(7) -0.00032(5)
P1 0.0144(2) 0.0156(2) 0.0122(2) 0.00165(17) -0.00182(18) -0.00116(18)
P2 0.0140(2) 0.0154(2) 0.0118(2) 0.00101(17) -0.00180(18) -0.00142(17)
O1 0.0156(7) 0.0246(8) 0.0220(8) 0.0031(6) -0.0057(6) -0.0047(6)
O2 0.0295(9) 0.0161(7) 0.0214(8) 0.0025(6) 0.0032(7) -0.0026(6)
O3 0.0195(8) 0.0262(9) 0.0185(7) -0.0043(6) 0.0013(6) 0.0022(6)
O4 0.0210(7) 0.0154(7) 0.0189(7) 0.0019(5) 0.0003(6) -0.0005(5)
O5 0.0190(7) 0.0228(8) 0.0216(8) -0.0008(6) -0.0037(6) -0.0061(6)
O6 0.0165(7) 0.0260(9) 0.0218(7) -0.0022(6) 0.0034(6) -0.0002(6)
N1 0.0188(9) 0.0239(10) 0.0132(8) 0.0017(7) -0.0019(6) -0.0021(7)
N2 0.0201(9) 0.0217(9) 0.0143(8) 0.0021(7) -0.0018(7) 0.0003(7)
C1 0.0244(11) 0.0306(12) 0.0144(10) -0.0003(8) 0.0005(8) 0.0061(9)
C2 0.0256(12) 0.0284(11) 0.0158(10) 0.0020(8) 0.0003(9) 0.0086(9)
C3 0.0172(9) 0.0174(9) 0.0142(9) 0.0004(7) -0.0018(7) 0.0001(7)
C4 0.0204(10) 0.0243(11) 0.0151(10) 0.0012(8) -0.0006(8) 0.0045(8)
C5 0.0235(13) 0.0273(14) 0.0199(13) 0.0039(7) -0.0019(10) 0.0060(8)
C6 0.0215(12) 0.0292(11) 0.0187(12) 0.0040(10) -0.0027(9) 0.0044(10)
C7 0.0213(10) 0.0256(11) 0.0157(10) 0.0020(8) 0.0001(8) 0.0054(8)
C8 0.0179(9) 0.0174(9) 0.0127(9) 0.0016(7) -0.0022(7) -0.0010(7)
C9 0.0233(11) 0.0259(11) 0.0177(10) 0.0013(8) -0.0018(8) 0.0070(8)
C10 0.0260(11) 0.0285(11) 0.0135(10) 0.0005(8) 0.0013(8) 0.0053(9)

loop_
_atom_type_symbol
_atom_type_description
_atom_type_scat_dispersion_real
_atom_type_scat_dispersion_imag
_atom_type_scat_source
C C 0.0033 0.0016 'International Tables Vol C Tables 4.2.6.8 and 6.1.1.4'
H H 0.0000 0.0000 'International Tables Vol C Tables 4.2.6.8 and 6.1.1.4'
N N 0.0061 0.0033 'International Tables Vol C Tables 4.2.6.8 and 6.1.1.4'
O O 0.0106 0.0060 'International Tables Vol C Tables 4.2.6.8 and 6.1.1.4'
P P 0.1023 0.0942 'International Tables Vol C Tables 4.2.6.8 and 6.1.1.4'
Cd Cd -0.8075 1.2024 'International Tables Vol C Tables 4.2.6.8 and 6.1.1.4'

loop_
_geom_angle_atom_site_label_1
_geom_angle_atom_site_label_2
_geom_angle_atom_site_label_3
_geom_angle
_geom_angle_site_symmetry_1
_geom_angle_site_symmetry_3
_geom_angle_publ_flag
O5 Cd1 O2 91.28(6) 3_565 4_565 ?
O5 Cd1 N1 87.63(7) 3_565 . ?
O2 Cd1 N1 93.51(7) 4_565 . ?
O5 Cd1 N2 96.03(7) 3_565 . ?
O2 Cd1 N2 87.54(7) 4_565 . ?
N1 Cd1 N2 176.18(6) . . ?
O5 Cd1 O4 81.59(6) 3_565 4_576 ?
O2 Cd1 O4 170.82(6) 4_565 4_576 ?
N1 Cd1 O4 91.96(7) . 4_576 ?
N2 Cd1 O4 87.48(6) . 4_576 ?
O5 Cd1 O1 169.41(6) 3_565 3_666 ?
O2 Cd1 O1 98.27(6) 4_565 3_666 ?
N1 Cd1 O1 87.25(7) . 3_666 ?
N2 Cd1 O1 88.97(7) . 3_666 ?
O4 Cd1 O1 89.33(6) 4_576 3_666 ?
O2 P1 O1 114.21(10) . . ?
O2 P1 O3 112.87(10) . . ?
O1 P1 O3 107.90(10) . . ?
O2 P1 C3 105.84(10) . . ?
O1 P1 C3 109.89(10) . . ?
O3 P1 C3 105.79(10) . . ?
O5 P2 O4 115.94(10) . . ?
O5 P2 O6 108.35(10) . . ?
O4 P2 O6 109.93(9) . . ?
O5 P2 C8 109.75(10) . . ?
O4 P2 C8 106.11(10) . . ?
O6 P2 C8 106.35(10) . . ?
P1 O1 Cd1 154.89(10) . 3_666 ?
P1 O2 Cd1 143.41(10) . 4_566 ?
P2 O4 Cd1 127.63(9) . 4_575 ?
P2 O5 Cd1 147.91(10) . 3_565 ?
C1 N1 C5 117.8(2) . . ?
C1 N1 Cd1 121.20(15) . . ?
C5 N1 Cd1 120.83(17) . . ?
C10 N2 C6 117.8(2) . . ?
C10 N2 Cd1 122.25(14) . . ?
C6 N2 Cd1 119.95(16) . . ?
N1 C1 C2 123.2(2) . . ?
C1 C2 C3 119.0(2) . . ?
C4 C3 C2 117.9(2) . . ?
C4 C3 P1 123.48(17) . . ?
C2 C3 P1 118.57(17) . . ?
C3 C4 C5 118.9(2) . . ?
N1 C5 C4 123.2(2) . . ?
N2 C6 C7 123.6(2) . . ?
C6 C7 C8 118.8(2) . . ?
C7 C8 C9 117.6(2) . . ?
C7 C8 P2 122.97(16) . . ?
C9 C8 P2 119.41(17) . . ?
C10 C9 C8 119.3(2) . . ?
N2 C10 C9 122.9(2) . . ?

loop_
_geom_bond_atom_site_label_1
_geom_bond_atom_site_label_2
_geom_bond_distance
_geom_bond_site_symmetry_2
_geom_bond_publ_flag
Cd1 O5 2.2549(16) 3_565 ?
Cd1 O2 2.2651(16) 4_565 ?
Cd1 N1 2.3063(19) . ?
Cd1 N2 2.3265(19) . ?
Cd1 O4 2.3773(15) 4_576 ?
Cd1 O1 2.4126(16) 3_666 ?
P1 O2 1.4984(16) . ?
P1 O1 1.5069(17) . ?
P1 O3 1.5759(19) . ?
P1 C3 1.809(2) . ?
P2 O5 1.4854(16) . ?
P2 O4 1.5160(16) . ?
P2 O6 1.5710(19) . ?
P2 C8 1.812(2) . ?
O1 Cd1 2.4126(16) 3_666 ?
O2 Cd1 2.2651(16) 4_566 ?
O4 Cd1 2.3773(15) 4_575 ?
O5 Cd1 2.2549(16) 3_565 ?
N1 C1 1.337(3) . ?
N1 C5 1.337(4) . ?
N2 C10 1.335(3) . ?
N2 C6 1.338(3) . ?
C1 C2 1.385(3) . ?
C2 C3 1.403(3) . ?
C3 C4 1.389(3) . ?
C4 C5 1.393(4) . ?
C6 C7 1.389(4) . ?
C7 C8 1.392(3) . ?
C8 C9 1.403(3) . ?
C9 C10 1.388(3) . ?
